data_4106325
loop_
_publ_author_name
'Wesley Sattler'
'Gerard Parkin'

_publ_section_title
;
 Synthesis, Structure, and Reactivity of a Mononuclear Organozinc Hydride
 Complex: Facile Insertion of CO2 into a Zn-H Bond and CO2-Promoted
 Displacement of Siloxide Ligands
;
_journal_name_full 'Journal of the American Chemical Society'
_journal_page_first 9708
_journal_page_last 9711
_journal_paper_doi 10.1021/ja2035706
_journal_volume 133
_journal_year 2011
_chemical_formula_sum 'C23 H21 N3 S3 Zn'
_chemical_formula_weight 500.98
_chemical_name_systematic
; 
 ? 
;
_space_group_IT_number 2
_symmetry_cell_setting triclinic
_symmetry_space_group_name_Hall '-P 1'
_symmetry_space_group_name_H-M 'P -1'
_atom_sites_solution_hydrogens geom
_atom_sites_solution_primary direct
_atom_sites_solution_secondary difmap
_audit_creation_method SHELXL-97
_cell_angle_alpha 87.096(2)
_cell_angle_beta 83.984(2)
_cell_angle_gamma 75.395(2)
_cell_formula_units_Z 2
_cell_length_a 8.4946(15)
_cell_length_b 9.3522(16)
_cell_length_c 14.843(3)
_cell_measurement_reflns_used 7464
_cell_measurement_temperature 125(2)
_cell_measurement_theta_max 32.01
_cell_measurement_theta_min 2.49
_cell_volume 1134.4(4)
_computing_cell_refinement 'Bruker SAINT'
_computing_data_collection 'Bruker APEX2'
_computing_data_reduction 'Bruker SAINT'
_computing_molecular_graphics 'Bruker SHELXTL'
_computing_publication_material 'Bruker SHELXTL'
_computing_structure_refinement 'SHELXL-97 (Sheldrick, 2008)'
_computing_structure_solution 'SHELXS-97 (Sheldrick, 2008)'
_diffrn_ambient_temperature 125(2)
_diffrn_measured_fraction_theta_full 0.995
_diffrn_measured_fraction_theta_max 0.995
_diffrn_measurement_device_type 'Bruker APEX-II CCD'
_diffrn_measurement_method '\f and \w scans'
_diffrn_radiation_monochromator graphite
_diffrn_radiation_source 'fine-focus sealed tube'
_diffrn_radiation_type MoK\a
_diffrn_radiation_wavelength 0.71073
_diffrn_reflns_av_R_equivalents 0.0435
_diffrn_reflns_av_sigmaI/netI 0.0568
_diffrn_reflns_limit_h_max 12
_diffrn_reflns_limit_h_min -12
_diffrn_reflns_limit_k_max 13
_diffrn_reflns_limit_k_min -13
_diffrn_reflns_limit_l_max 21
_diffrn_reflns_limit_l_min -21
_diffrn_reflns_number 18448
_diffrn_reflns_theta_full 30.50
_diffrn_reflns_theta_max 30.50
_diffrn_reflns_theta_min 1.38
_exptl_absorpt_coefficient_mu 1.374
_exptl_absorpt_correction_T_max 0.9599
_exptl_absorpt_correction_T_min 0.8309
_exptl_absorpt_correction_type empirical
_exptl_absorpt_process_details sadabs
_exptl_crystal_colour COLORLESS
_exptl_crystal_density_diffrn 1.467
_exptl_crystal_description BLOCK
_exptl_crystal_F_000 516
_exptl_crystal_size_max 0.14
_exptl_crystal_size_mid 0.07
_exptl_crystal_size_min 0.03
_refine_diff_density_max 0.435
_refine_diff_density_min -0.342
_refine_diff_density_rms 0.083
_refine_ls_extinction_method none
_refine_ls_goodness_of_fit_ref 1.028
_refine_ls_hydrogen_treatment constr
_refine_ls_matrix_type full
_refine_ls_number_parameters 272
_refine_ls_number_reflns 6891
_refine_ls_number_restraints 0
_refine_ls_restrained_S_all 1.028
_refine_ls_R_factor_all 0.0599
_refine_ls_R_factor_gt 0.0371
_refine_ls_shift/su_max 0.001
_refine_ls_shift/su_mean 0.000
_refine_ls_structure_factor_coef Fsqd
_refine_ls_weighting_details 'calc w=1/[\s^2^(Fo^2^)+(0.0337P)^2^+0.0000P] where P=(Fo^2^+2Fc^2^)/3'
_refine_ls_weighting_scheme calc
_refine_ls_wR_factor_gt 0.0750
_refine_ls_wR_factor_ref 0.0838
_reflns_number_gt 5087
_reflns_number_total 6891
_reflns_threshold_expression >2sigma(I)
_cod_data_source_file ja2035706_si_002.cif
_cod_data_source_block znn2c2s10
_cod_original_cell_volume 1134.4(3)
_cod_database_code 4106325

loop_
_symmetry_equiv_pos_as_xyz
'x, y, z'
'-x, -y, -z'

loop_
_atom_site_label
_atom_site_type_symbol
_atom_site_fract_x
_atom_site_fract_y
_atom_site_fract_z
_atom_site_U_iso_or_equiv
_atom_site_adp_type
_atom_site_occupancy
_atom_site_symmetry_multiplicity
_atom_site_calc_flag
_atom_site_refinement_flags
Zn Zn 0.06980(3) 0.79128(2) 0.299447(15) 0.01911(7) Uani 1 1 d .
S1 S -0.07152(6) 1.14181(5) 0.30562(3) 0.01918(11) Uani 1 1 d .
S2 S -0.00315(6) 1.00170(6) 0.12669(3) 0.02229(11) Uani 1 1 d .
S3 S -0.27516(6) 0.94630(6) 0.25512(4) 0.02158(11) Uani 1 1 d .
N1 N 0.1458(2) 0.92304(18) 0.38580(11) 0.0185(3) Uani 1 1 d .
N2 N 0.2495(2) 0.80336(18) 0.19277(11) 0.0201(3) Uani 1 1 d .
N3 N -0.3440(2) 1.21744(19) 0.17870(12) 0.0224(4) Uani 1 1 d .
C1 C 0.0361(3) 0.5955(2) 0.34012(15) 0.0266(5) Uani 1 1 d .
H1A H 0.0335 0.5865 0.4063 0.040 Uiso 1 1 calc R
H1B H 0.1259 0.5177 0.3129 0.040 Uiso 1 1 calc R
H1C H -0.0677 0.5854 0.3214 0.040 Uiso 1 1 calc R
C C -0.0784(2) 0.9826(2) 0.24383(13) 0.0183(4) Uani 1 1 d .
C11 C 0.0768(2) 1.0685(2) 0.38143(13) 0.0177(4) Uani 1 1 d .
C12 C 0.1196(3) 1.1677(2) 0.43647(14) 0.0229(4) Uani 1 1 d .
H12A H 0.0704 1.2707 0.4323 0.027 Uiso 1 1 calc R
C13 C 0.2343(3) 1.1128(2) 0.49662(14) 0.0250(5) Uani 1 1 d .
H13A H 0.2639 1.1778 0.5352 0.030 Uiso 1 1 calc R
C14 C 0.3071(3) 0.9615(2) 0.50072(14) 0.0233(4) Uani 1 1 d .
H14A H 0.3875 0.9218 0.5413 0.028 Uiso 1 1 calc R
C15 C 0.2593(2) 0.8718(2) 0.44456(13) 0.0220(4) Uani 1 1 d .
H15A H 0.3083 0.7686 0.4471 0.026 Uiso 1 1 calc R
C21 C 0.2003(2) 0.8944(2) 0.12289(13) 0.0200(4) Uani 1 1 d .
C22 C 0.3061(3) 0.9091(2) 0.04655(14) 0.0252(4) Uani 1 1 d .
H22A H 0.2679 0.9723 -0.0029 0.030 Uiso 1 1 calc R
C23 C 0.4667(3) 0.8306(2) 0.04418(15) 0.0285(5) Uani 1 1 d .
H23A H 0.5410 0.8388 -0.0071 0.034 Uiso 1 1 calc R
C24 C 0.5198(3) 0.7388(2) 0.11754(17) 0.0306(5) Uani 1 1 d .
H24A H 0.6307 0.6850 0.1177 0.037 Uiso 1 1 calc R
C25 C 0.4078(3) 0.7281(2) 0.18951(15) 0.0257(5) Uani 1 1 d .
H25A H 0.4434 0.6647 0.2394 0.031 Uiso 1 1 calc R
C31 C -0.4094(2) 1.1106(2) 0.21628(13) 0.0199(4) Uani 1 1 d .
C32 C -0.5772(3) 1.1212(2) 0.22687(14) 0.0244(4) Uani 1 1 d .
H32A H -0.6187 1.0422 0.2539 0.029 Uiso 1 1 calc R
C33 C -0.6808(3) 1.2489(2) 0.19721(15) 0.0284(5) Uani 1 1 d .
H33A H -0.7956 1.2597 0.2036 0.034 Uiso 1 1 calc R
C34 C -0.6159(3) 1.3616(2) 0.15794(16) 0.0278(5) Uani 1 1 d .
H34A H -0.6849 1.4508 0.1368 0.033 Uiso 1 1 calc R
C35 C -0.4486(3) 1.3411(2) 0.15029(15) 0.0266(5) Uani 1 1 d .
H35A H -0.4045 1.4186 0.1234 0.032 Uiso 1 1 calc R
C41 C -1.0160(3) 1.5777(3) 0.07847(17) 0.0347(5) Uani 1 1 d .
H41A H -1.0267 1.6311 0.1325 0.042 Uiso 1 1 calc R
C42 C -1.0481(3) 1.4396(3) 0.08172(17) 0.0353(6) Uani 1 1 d .
H42A H -1.0816 1.3980 0.1380 0.042 Uiso 1 1 calc R
C43 C -1.0315(3) 1.3628(3) 0.00342(18) 0.0372(6) Uani 1 1 d .
H43A H -1.0529 1.2678 0.0058 0.045 Uiso 1 1 calc R
C51 C 0.5950(3) 1.4681(3) 0.41929(18) 0.0405(6) Uani 1 1 d .
H51A H 0.6606 1.4466 0.3634 0.049 Uiso 1 1 calc R
C52 C 0.4452(3) 1.4348(3) 0.43236(19) 0.0405(6) Uani 1 1 d .
H52A H 0.4079 1.3893 0.3858 0.049 Uiso 1 1 calc R
C53 C 0.3501(3) 1.4672(3) 0.5126(2) 0.0410(6) Uani 1 1 d .
H53A H 0.2463 1.4452 0.5214 0.049 Uiso 1 1 calc R

loop_
_atom_site_aniso_label
_atom_site_aniso_U_11
_atom_site_aniso_U_22
_atom_site_aniso_U_33
_atom_site_aniso_U_23
_atom_site_aniso_U_13
_atom_site_aniso_U_12
Zn 0.02061(13) 0.01610(12) 0.02103(12) 0.00005(9) -0.00312(9) -0.00492(9)
S1 0.0192(2) 0.0161(2) 0.0220(2) -0.00049(18) -0.00355(19) -0.00333(18)
S2 0.0199(3) 0.0269(3) 0.0181(2) 0.0014(2) -0.00225(19) -0.0024(2)
S3 0.0185(2) 0.0206(2) 0.0268(3) 0.0014(2) -0.0040(2) -0.0066(2)
N1 0.0178(8) 0.0179(8) 0.0203(8) 0.0016(6) -0.0018(7) -0.0056(7)
N2 0.0191(9) 0.0167(8) 0.0240(9) -0.0027(7) -0.0012(7) -0.0035(7)
N3 0.0177(9) 0.0216(9) 0.0272(9) 0.0000(7) -0.0011(7) -0.0045(7)
C1 0.0296(12) 0.0225(11) 0.0281(11) 0.0004(9) -0.0011(9) -0.0082(9)
C 0.0166(9) 0.0203(10) 0.0182(9) -0.0014(7) -0.0008(7) -0.0054(8)
C11 0.0161(9) 0.0208(10) 0.0165(9) 0.0002(7) 0.0015(7) -0.0068(8)
C12 0.0249(11) 0.0211(10) 0.0234(10) -0.0016(8) -0.0017(8) -0.0069(8)
C13 0.0256(11) 0.0298(11) 0.0237(11) -0.0031(9) -0.0041(9) -0.0134(9)
C14 0.0203(10) 0.0298(11) 0.0217(10) 0.0022(8) -0.0044(8) -0.0092(9)
C15 0.0215(10) 0.0221(10) 0.0227(10) 0.0042(8) -0.0030(8) -0.0068(8)
C21 0.0203(10) 0.0192(10) 0.0220(10) -0.0056(8) -0.0013(8) -0.0071(8)
C22 0.0274(11) 0.0280(11) 0.0232(10) -0.0031(9) -0.0002(9) -0.0129(9)
C23 0.0247(11) 0.0316(12) 0.0317(12) -0.0086(10) 0.0069(9) -0.0141(10)
C24 0.0181(11) 0.0236(11) 0.0494(15) -0.0103(10) 0.0013(10) -0.0038(9)
C25 0.0226(11) 0.0199(10) 0.0338(12) -0.0015(9) -0.0045(9) -0.0030(8)
C31 0.0184(10) 0.0215(10) 0.0197(10) -0.0045(8) -0.0013(8) -0.0045(8)
C32 0.0197(10) 0.0251(11) 0.0287(11) -0.0048(9) 0.0006(9) -0.0067(8)
C33 0.0156(10) 0.0316(12) 0.0369(13) -0.0082(10) -0.0003(9) -0.0034(9)
C34 0.0196(11) 0.0231(11) 0.0379(13) -0.0030(9) -0.0034(9) 0.0006(8)
C35 0.0241(11) 0.0205(10) 0.0341(12) 0.0008(9) -0.0024(9) -0.0043(9)
C41 0.0306(13) 0.0349(13) 0.0377(14) -0.0085(11) -0.0095(11) -0.0024(10)
C42 0.0235(12) 0.0470(15) 0.0356(13) 0.0165(11) -0.0081(10) -0.0102(11)
C43 0.0378(14) 0.0257(12) 0.0533(16) 0.0044(11) -0.0161(12) -0.0135(10)
C51 0.0452(16) 0.0263(12) 0.0397(14) 0.0081(11) 0.0071(12) 0.0040(11)
C52 0.0499(17) 0.0247(12) 0.0474(16) 0.0021(11) -0.0194(13) -0.0049(11)
C53 0.0286(13) 0.0267(12) 0.0679(19) 0.0114(12) -0.0063(13) -0.0091(10)

loop_
_atom_type_symbol
_atom_type_description
_atom_type_scat_dispersion_real
_atom_type_scat_dispersion_imag
_atom_type_scat_source
C C 0.0033 0.0016 'International Tables Vol C Tables 4.2.6.8 and 6.1.1.4'
H H 0.0000 0.0000 'International Tables Vol C Tables 4.2.6.8 and 6.1.1.4'
N N 0.0061 0.0033 'International Tables Vol C Tables 4.2.6.8 and 6.1.1.4'
S S 0.1246 0.1234 'International Tables Vol C Tables 4.2.6.8 and 6.1.1.4'
Zn Zn 0.2839 1.4301 'International Tables Vol C Tables 4.2.6.8 and 6.1.1.4'

loop_
_geom_angle_atom_site_label_1
_geom_angle_atom_site_label_2
_geom_angle_atom_site_label_3
_geom_angle
_geom_angle_site_symmetry_1
_geom_angle_site_symmetry_3
C1 Zn N1 121.27(8) . .
C1 Zn C 134.05(9) . .
N1 Zn C 89.02(7) . .
C1 Zn N2 119.05(8) . .
N1 Zn N2 95.33(6) . .
C Zn N2 87.80(7) . .
C11 S1 C 103.24(9) . .
C21 S2 C 102.87(9) . .
C31 S3 C 105.47(9) . .
C11 N1 C15 118.80(17) . .
C11 N1 Zn 116.81(13) . .
C15 N1 Zn 124.39(13) . .
C21 N2 C25 118.34(18) . .
C21 N2 Zn 116.22(13) . .
C25 N2 Zn 125.44(14) . .
C31 N3 C35 116.75(18) . .
S3 C S1 112.84(11) . .
S3 C S2 112.03(10) . .
S1 C S2 110.14(10) . .
S3 C Zn 103.40(9) . .
S1 C Zn 109.81(9) . .
S2 C Zn 108.34(9) . .
N1 C11 C12 121.56(18) . .
N1 C11 S1 120.79(15) . .
C12 C11 S1 117.65(15) . .
C13 C12 C11 118.65(19) . .
C12 C13 C14 119.80(19) . .
C15 C14 C13 118.09(19) . .
N1 C15 C14 123.08(19) . .
N2 C21 C22 122.00(19) . .
N2 C21 S2 119.89(15) . .
C22 C21 S2 118.10(16) . .
C23 C22 C21 118.8(2) . .
C22 C23 C24 119.5(2) . .
C25 C24 C23 118.3(2) . .
N2 C25 C24 123.0(2) . .
N3 C31 C32 123.54(19) . .
N3 C31 S3 117.98(15) . .
C32 C31 S3 118.48(16) . .
C33 C32 C31 118.3(2) . .
C32 C33 C34 119.3(2) . .
C35 C34 C33 118.3(2) . .
N3 C35 C34 123.9(2) . .
C43 C41 C42 119.6(2) 2_385 .
C43 C42 C41 119.8(2) . .
C42 C43 C41 120.6(2) . 2_385
C52 C51 C53 120.0(2) . 2_686
C53 C52 C51 119.9(2) . .
C52 C53 C51 120.1(2) . 2_686

loop_
_geom_bond_atom_site_label_1
_geom_bond_atom_site_label_2
_geom_bond_distance
_geom_bond_site_symmetry_2
Zn C1 1.979(2) .
Zn N1 2.0767(16) .
Zn C 2.098(2) .
Zn N2 2.1008(17) .
S1 C11 1.763(2) .
S1 C 1.804(2) .
S2 C21 1.763(2) .
S2 C 1.805(2) .
S3 C31 1.777(2) .
S3 C 1.777(2) .
N1 C11 1.340(2) .
N1 C15 1.349(2) .
N2 C21 1.341(3) .
N2 C25 1.348(3) .
N3 C31 1.333(2) .
N3 C35 1.347(3) .
C11 C12 1.404(3) .
C12 C13 1.376(3) .
C13 C14 1.395(3) .
C14 C15 1.370(3) .
C21 C22 1.394(3) .
C22 C23 1.375(3) .
C23 C24 1.392(3) .
C24 C25 1.371(3) .
C31 C32 1.396(3) .
C32 C33 1.376(3) .
C33 C34 1.385(3) .
C34 C35 1.378(3) .
C41 C43 1.375(4) 2_385
C41 C42 1.383(3) .
C42 C43 1.373(3) .
C43 C41 1.375(4) 2_385
C51 C52 1.377(4) .
C51 C53 1.381(4) 2_686
C52 C53 1.369(4) .
C53 C51 1.381(4) 2_686
